data_1571177
loop_
_publ_author_name
'Rulli, Federica'
'Sanz-Liarte, Guillem'
'Roca, Pol'
'Mart&#xed;nez, Nina'
'Medina, V&#xed;ctor'
'Puig de la Bellacasa, Raimon'
'Shafir, Alexandr'
'Cuenca, Ana B.'

_publ_section_title
;
 From propenolysis to enyne metathesis: tools for expedited assembly of
 4<i>a</i>,8<i>a</i>-azaboranaphthalene and extended polycycles with
 embedded BN.
;
_journal_issue 15
_journal_name_full 'Chemical science'
_journal_page_first 5674
_journal_page_last 5680
_journal_paper_doi 10.1039/d3sc06676b
_journal_volume 15
_journal_year 2024
_chemical_formula_moiety '2(C20 H24 B N O8), 2(C2 H5 O0.50)'
_chemical_formula_sum 'C22 H29 B N O8.5'
_chemical_formula_weight 454.27
_space_group_crystal_system triclinic
_space_group_IT_number 2
_space_group_name_Hall '-P 1'
_space_group_name_H-M_alt 'P -1'
_atom_sites_solution_hydrogens mixed
_audit_creation_method SHELXL-2019/1
_audit_update_record
;
2023-09-24 deposited with the CCDC.	2024-03-04 downloaded from the CCDC.
;
_cell_angle_alpha 79.685(2)
_cell_angle_beta 85.884(2)
_cell_angle_gamma 82.938(2)
_cell_formula_units_Z 2
_cell_length_a 7.0333(3)
_cell_length_b 11.0537(5)
_cell_length_c 15.3641(7)
_cell_measurement_reflns_used 9987
_cell_measurement_temperature 100(2)
_cell_measurement_theta_max 30.22
_cell_measurement_theta_min 2.50
_cell_volume 1164.73(9)
_computing_cell_refinement 'Bruker SAINT'
_computing_data_collection 'Bruker APEX4'
_computing_data_reduction 'Bruker SAINT'
_computing_molecular_graphics 'Bruker SHELXTL'
_computing_publication_material 'Bruker SHELXTL'
_computing_structure_refinement 'SHELXL-2019/1 (Sheldrick, 2019)'
_computing_structure_solution 'SHELXT 2014/5 (Sheldrick, 2014)'
_diffrn_ambient_temperature 100(2)
_diffrn_measured_fraction_theta_full 0.998
_diffrn_measured_fraction_theta_max 0.997
_diffrn_measurement_device_type 'Bruker APEX-II CCD'
_diffrn_measurement_method '\f and \w scans'
_diffrn_radiation_type MoK\a
_diffrn_radiation_wavelength 0.71073
_diffrn_reflns_av_R_equivalents 0.0936
_diffrn_reflns_av_unetI/netI 0.0555
_diffrn_reflns_Laue_measured_fraction_full 0.998
_diffrn_reflns_Laue_measured_fraction_max 0.997
_diffrn_reflns_limit_h_max 10
_diffrn_reflns_limit_h_min -9
_diffrn_reflns_limit_k_max 15
_diffrn_reflns_limit_k_min -15
_diffrn_reflns_limit_l_max 21
_diffrn_reflns_limit_l_min -22
_diffrn_reflns_number 60033
_diffrn_reflns_point_group_measured_fraction_full 0.998
_diffrn_reflns_point_group_measured_fraction_max 0.997
_diffrn_reflns_theta_full 25.242
_diffrn_reflns_theta_max 30.639
_diffrn_reflns_theta_min 1.884
_diffrn_source microfocus
_exptl_absorpt_coefficient_mu 0.098
_exptl_absorpt_correction_T_max 0.7461
_exptl_absorpt_correction_T_min 0.6199
_exptl_absorpt_correction_type multi-scan
_exptl_absorpt_process_details sadabs
_exptl_crystal_colour colourless
_exptl_crystal_density_diffrn 1.295
_exptl_crystal_description prism
_exptl_crystal_F_000 482
_exptl_crystal_size_max 0.229
_exptl_crystal_size_mid 0.197
_exptl_crystal_size_min 0.059
_refine_diff_density_max 0.929
_refine_diff_density_min -0.373
_refine_diff_density_rms 0.097
_refine_ls_extinction_method none
_refine_ls_goodness_of_fit_ref 1.080
_refine_ls_hydrogen_treatment mixed
_refine_ls_matrix_type full
_refine_ls_number_parameters 334
_refine_ls_number_reflns 7146
_refine_ls_number_restraints 5
_refine_ls_restrained_S_all 1.080
_refine_ls_R_factor_all 0.1061
_refine_ls_R_factor_gt 0.0726
_refine_ls_shift/su_max 0.001
_refine_ls_shift/su_mean 0.000
_refine_ls_structure_factor_coef Fsqd
_refine_ls_weighting_details 'w=1/[\s^2^(Fo^2^)+(0.0937P)^2^+0.8888P] where P=(Fo^2^+2Fc^2^)/3'
_refine_ls_weighting_scheme calc
_refine_ls_wR_factor_gt 0.1831
_refine_ls_wR_factor_ref 0.2026
_reflns_Friedel_coverage 0.000
_reflns_number_gt 5087
_reflns_number_total 7146
_reflns_threshold_expression 'I > 2\s(I)'
_cod_data_source_file d3sc06676b2.cif
_cod_data_source_block mo_3ANABB45_0m_a
_cod_depositor_comments 'Adding full bibliography for 1571177--1571178.cif.'
_cod_original_formula_sum 'C22 H29 B N O8.50'
_cod_database_code 1571177
_shelx_shelxl_version_number 2019/1
_shelx_space_group_comment
;
The symmetry employed for this shelxl refinement is uniquely defined
by the following loop, which should always be used as a source of
symmetry information in preference to the above space-group names.
They are only intended as comments.
;

loop_
_space_group_symop_operation_xyz
'x, y, z'
'-x, -y, -z'

loop_
_atom_site_label
_atom_site_type_symbol
_atom_site_fract_x
_atom_site_fract_y
_atom_site_fract_z
_atom_site_U_iso_or_equiv
_atom_site_adp_type
_atom_site_occupancy
_atom_site_site_symmetry_order
_atom_site_calc_flag
_atom_site_refinement_flags_posn
_atom_site_refinement_flags_adp
_atom_site_refinement_flags_occupancy
_atom_site_disorder_assembly
_atom_site_disorder_group
C1 C 0.1177(3) 0.65183(19) 0.68796(14) 0.0195(4) Uani 1 1 d . . . . .
H1A H -0.018205 0.636998 0.687600 0.023 Uiso 1 1 calc R U . . .
H1B H 0.121094 0.739380 0.693523 0.023 Uiso 1 1 calc R U . . .
C2 C 0.2232(3) 0.62679(18) 0.60147(13) 0.0175(4) Uani 1 1 d . . . . .
H2 H 0.233619 0.535169 0.604115 0.021 Uiso 1 1 calc R U . . .
C3 C 0.1245(3) 0.68515(18) 0.51401(13) 0.0171(4) Uani 1 1 d . . . . .
H3 H 0.002769 0.646872 0.514192 0.020 Uiso 1 1 calc R U . . .
C4 C 0.0722(3) 0.82374(18) 0.50612(13) 0.0169(4) Uani 1 1 d . . . . .
C5 C 0.2569(3) 0.64707(19) 0.43725(14) 0.0204(4) Uani 1 1 d . . . . .
H5 H 0.282806 0.554870 0.451508 0.024 Uiso 1 1 calc R U . . .
C6 C 0.1709(3) 0.6747(2) 0.34758(14) 0.0230(4) Uani 1 1 d . . . . .
C7 C 0.4540(3) 0.6952(2) 0.43202(14) 0.0227(4) Uani 1 1 d . . . . .
H7A H 0.546165 0.645812 0.396779 0.027 Uiso 1 1 calc R U . . .
H7B H 0.443370 0.782234 0.401112 0.027 Uiso 1 1 calc R U . . .
C8 C 0.5291(3) 0.6882(2) 0.52164(15) 0.0233(4) Uani 1 1 d . . . . .
H8 H 0.657191 0.705573 0.524631 0.028 Uiso 1 1 calc R U . . .
C9 C 0.4281(3) 0.6593(2) 0.59721(14) 0.0220(4) Uani 1 1 d . . . . .
C10 C 0.5104(3) 0.6622(2) 0.68556(15) 0.0257(5) Uani 1 1 d . . . . .
H10A H 0.652082 0.656183 0.678569 0.031 Uiso 1 1 calc R U . . .
H10B H 0.463617 0.741639 0.705199 0.031 Uiso 1 1 calc R U . . .
C11 C 0.5526(3) 0.5466(2) 0.83852(14) 0.0228(4) Uani 1 1 d . . . . .
H11A H 0.692168 0.523778 0.828963 0.027 Uiso 1 1 calc R U . . .
H11B H 0.532332 0.625823 0.861157 0.027 Uiso 1 1 calc R U . . .
C12 C 0.4653(3) 0.4465(2) 0.90288(13) 0.0212(4) Uani 1 1 d . . . . .
C13 C 0.5547(3) 0.3323(2) 0.92037(14) 0.0231(4) Uani 1 1 d . . . . .
H13 H 0.686117 0.319775 0.901509 0.028 Uiso 1 1 calc R U . . .
C14 C 0.4624(3) 0.2221(2) 0.96779(16) 0.0266(5) Uani 1 1 d . . . . .
H14A H 0.525756 0.190241 1.024146 0.032 Uiso 1 1 calc R U . . .
H14B H 0.483494 0.156101 0.931096 0.032 Uiso 1 1 calc R U . . .
C15 C 0.2459(3) 0.2500(2) 0.98804(14) 0.0214(4) Uani 1 1 d . . . . .
H15 H 0.231318 0.271714 1.048805 0.026 Uiso 1 1 calc R U . . .
C16 C 0.1405(3) 0.1381(2) 0.99202(14) 0.0224(4) Uani 1 1 d . . . . .
C17 C 0.1546(3) 0.36351(19) 0.92553(13) 0.0184(4) Uani 1 1 d . . . . .
H17 H 0.017535 0.380364 0.946373 0.022 Uiso 1 1 calc R U . . .
C18 C 0.1580(3) 0.34050(19) 0.83013(13) 0.0189(4) Uani 1 1 d . . . . .
C19 C 0.2548(3) 0.47584(19) 0.93114(13) 0.0195(4) Uani 1 1 d . . . . .
H19 H 0.243368 0.492430 0.993286 0.023 Uiso 1 1 calc R U . . .
C20 C 0.1626(3) 0.58874(19) 0.86815(14) 0.0204(4) Uani 1 1 d . . . . .
H20A H 0.213067 0.665176 0.876964 0.024 Uiso 1 1 calc R U . . .
H20B H 0.021561 0.598497 0.879208 0.024 Uiso 1 1 calc R U . . .
B1 B 0.2167(3) 0.5630(2) 0.77048(15) 0.0185(4) Uani 1 1 d . . . . .
N1 N 0.4524(2) 0.55787(17) 0.75350(12) 0.0212(4) Uani 1 1 d D . . . .
H1N H 0.498(4) 0.4918(18) 0.7304(18) 0.032 Uiso 1 1 d D U . . .
O1 O -0.0960(2) 0.85310(15) 0.54505(11) 0.0254(3) Uani 1 1 d . . . . .
H1 H -0.127(2) 0.938(3) 0.5332(17) 0.038 Uiso 1 1 calc R U . . .
O2 O 0.1742(2) 0.90076(14) 0.46896(11) 0.0248(3) Uani 1 1 d . . . . .
O3 O -0.0032(2) 0.73385(15) 0.34646(11) 0.0271(4) Uani 1 1 d . . . . .
H3A H -0.049(2) 0.742(3) 0.290(2) 0.041 Uiso 1 1 calc R U . . .
O4 O 0.2566(3) 0.64084(19) 0.28327(12) 0.0374(4) Uani 1 1 d . . . . .
O5 O 0.2209(2) 0.03556(15) 0.98480(12) 0.0287(4) Uani 1 1 d . . . . .
O6 O -0.0458(2) 0.16129(16) 1.00832(11) 0.0258(3) Uani 1 1 d . . . . .
H6 H -0.098(2) 0.097(3) 1.009(2) 0.039 Uiso 1 1 calc R U . . .
O7 O 0.1315(2) 0.23863(14) 0.81545(10) 0.0246(3) Uani 1 1 d . . . . .
O8 O 0.1834(2) 0.43081(13) 0.76416(9) 0.0192(3) Uani 1 1 d . . . . .
O9 O 0.4990(8) 0.8977(4) 0.7897(3) 0.0573(13) Uani 0.5 1 d D . P . .
C21 C 0.3159(12) 0.9480(5) 0.7733(4) 0.0509(17) Uani 0.5 1 d . . P A .
H21A H 0.283168 1.017766 0.806072 0.061 Uiso 0.5 1 calc R U P . .
H21B H 0.227926 0.884985 0.796389 0.061 Uiso 0.5 1 calc R U P . .
C22 C 0.2813(9) 0.9956(4) 0.6740(4) 0.0416(13) Uani 0.5 1 d . . P . .
H22A H 0.338701 0.933092 0.639117 0.062 Uiso 0.5 1 calc R U P A .
H22B H 0.340295 1.072413 0.654402 0.062 Uiso 0.5 1 calc R U P . .
H22C H 0.143105 1.011460 0.665582 0.062 Uiso 0.5 1 calc R U P . .
C23 C 0.6114(12) 0.9963(7) 0.7939(5) 0.0567(18) Uani 0.4 1 d D . P A 1
H23A H 0.590380 1.021031 0.853019 0.068 Uiso 0.4 1 calc R U P A 1
H23B H 0.570498 1.069053 0.748890 0.068 Uiso 0.4 1 calc R U P A 1
C24 C 0.8175(13) 0.9560(8) 0.7778(5) 0.0567(18) Uani 0.4 1 d D . P A 1
H24A H 0.894870 1.008770 0.802014 0.085 Uiso 0.4 1 calc R U P A 1
H24B H 0.847086 0.962587 0.713905 0.085 Uiso 0.4 1 calc R U P A 1
H24C H 0.846995 0.869834 0.806718 0.085 Uiso 0.4 1 calc R U P A 1
C23B C 0.6984(19) 0.908(2) 0.7695(15) 0.040(5) Uani 0.1 1 d D . P A 2
H23C H 0.729698 0.902949 0.706282 0.048 Uiso 0.1 1 calc R U P A 2
H23D H 0.775856 0.838677 0.805820 0.048 Uiso 0.1 1 calc R U P A 2
C24B C 0.745(5) 1.028(2) 0.7884(16) 0.040(5) Uani 0.1 1 d D . P A 2
H24D H 0.881983 1.033937 0.776052 0.061 Uiso 0.1 1 calc R U P A 2
H24E H 0.711261 1.032555 0.850796 0.061 Uiso 0.1 1 calc R U P A 2
H24F H 0.670881 1.095783 0.750749 0.061 Uiso 0.1 1 calc R U P A 2

loop_
_atom_site_aniso_label
_atom_site_aniso_U_11
_atom_site_aniso_U_22
_atom_site_aniso_U_33
_atom_site_aniso_U_23
_atom_site_aniso_U_13
_atom_site_aniso_U_12
C1 0.0150(9) 0.0234(10) 0.0202(10) -0.0046(7) -0.0032(7) 0.0005(7)
C2 0.0149(8) 0.0191(9) 0.0180(9) -0.0024(7) -0.0031(7) -0.0002(7)
C3 0.0141(8) 0.0197(9) 0.0174(9) -0.0034(7) -0.0034(7) 0.0000(7)
C4 0.0154(8) 0.0207(9) 0.0153(9) -0.0050(7) -0.0043(7) 0.0004(7)
C5 0.0201(9) 0.0215(10) 0.0193(10) -0.0050(7) -0.0029(7) 0.0019(7)
C6 0.0229(10) 0.0257(10) 0.0203(10) -0.0050(8) -0.0017(8) -0.0005(8)
C7 0.0184(9) 0.0264(10) 0.0218(10) -0.0038(8) 0.0003(8) 0.0022(8)
C8 0.0152(9) 0.0296(11) 0.0243(10) -0.0039(8) -0.0030(8) 0.0007(8)
C9 0.0161(9) 0.0263(10) 0.0226(10) -0.0026(8) -0.0051(8) 0.0009(7)
C10 0.0204(10) 0.0312(11) 0.0266(11) -0.0036(9) -0.0066(8) -0.0059(8)
C11 0.0181(9) 0.0331(11) 0.0185(10) -0.0054(8) -0.0071(7) -0.0033(8)
C12 0.0179(9) 0.0318(11) 0.0156(9) -0.0068(8) -0.0062(7) -0.0023(8)
C13 0.0163(9) 0.0329(11) 0.0202(10) -0.0053(8) -0.0055(7) 0.0000(8)
C14 0.0185(10) 0.0290(11) 0.0311(12) -0.0028(9) -0.0073(8) 0.0015(8)
C15 0.0210(10) 0.0255(10) 0.0172(9) -0.0030(8) -0.0065(7) 0.0021(8)
C16 0.0211(10) 0.0279(11) 0.0162(9) 0.0003(8) -0.0053(7) 0.0023(8)
C17 0.0157(9) 0.0245(10) 0.0146(9) -0.0044(7) -0.0029(7) 0.0018(7)
C18 0.0157(9) 0.0245(10) 0.0168(9) -0.0053(7) -0.0049(7) 0.0020(7)
C19 0.0180(9) 0.0265(10) 0.0150(9) -0.0070(7) -0.0040(7) 0.0002(7)
C20 0.0183(9) 0.0237(10) 0.0198(10) -0.0061(8) -0.0037(7) 0.0010(7)
B1 0.0141(9) 0.0229(11) 0.0190(10) -0.0041(8) -0.0043(8) -0.0010(8)
N1 0.0161(8) 0.0290(9) 0.0186(8) -0.0039(7) -0.0044(6) -0.0009(7)
O1 0.0195(7) 0.0192(7) 0.0350(9) -0.0034(6) 0.0048(6) 0.0017(6)
O2 0.0218(7) 0.0206(7) 0.0307(9) -0.0044(6) 0.0032(6) -0.0007(6)
O3 0.0278(8) 0.0335(9) 0.0212(8) -0.0113(6) -0.0104(6) 0.0070(6)
O4 0.0328(9) 0.0544(12) 0.0228(9) -0.0112(8) -0.0018(7) 0.0102(8)
O5 0.0226(8) 0.0233(8) 0.0382(10) -0.0020(7) -0.0051(7) 0.0019(6)
O6 0.0200(7) 0.0266(8) 0.0310(9) -0.0066(7) -0.0007(6) -0.0017(6)
O7 0.0310(8) 0.0241(8) 0.0201(7) -0.0065(6) -0.0083(6) -0.0009(6)
O8 0.0184(7) 0.0235(7) 0.0159(7) -0.0044(5) -0.0040(5) -0.0003(5)
O9 0.108(4) 0.034(2) 0.034(2) -0.0069(17) -0.014(2) -0.015(2)
C21 0.095(5) 0.025(3) 0.027(3) -0.004(2) 0.008(3) 0.008(3)
C22 0.063(4) 0.012(2) 0.048(3) -0.0036(19) -0.013(3) 0.007(2)
C23 0.109(6) 0.039(3) 0.019(2) -0.008(2) -0.010(3) 0.011(3)
C24 0.109(6) 0.039(3) 0.019(2) -0.008(2) -0.010(3) 0.011(3)
C23B 0.066(14) 0.048(12) 0.009(7) -0.006(7) 0.017(8) -0.025(11)
C24B 0.066(14) 0.048(12) 0.009(7) -0.006(7) 0.017(8) -0.025(11)

loop_
_atom_type_symbol
_atom_type_description
_atom_type_scat_dispersion_real
_atom_type_scat_dispersion_imag
_atom_type_scat_source
C C 0.0033 0.0016 'International Tables Vol C Tables 4.2.6.8 and 6.1.1.4'
H H 0.0000 0.0000 'International Tables Vol C Tables 4.2.6.8 and 6.1.1.4'
B B 0.0013 0.0007 'International Tables Vol C Tables 4.2.6.8 and 6.1.1.4'
N N 0.0061 0.0033 'International Tables Vol C Tables 4.2.6.8 and 6.1.1.4'
O O 0.0106 0.0060 'International Tables Vol C Tables 4.2.6.8 and 6.1.1.4'

loop_
_geom_angle_atom_site_label_1
_geom_angle_atom_site_label_2
_geom_angle_atom_site_label_3
_geom_angle
_geom_angle_site_symmetry_1
_geom_angle_site_symmetry_3
_geom_angle_publ_flag
C2 C1 B1 110.03(16) . . ?
C2 C1 H1A 109.7 . . ?
B1 C1 H1A 109.7 . . ?
C2 C1 H1B 109.7 . . ?
B1 C1 H1B 109.7 . . ?
H1A C1 H1B 108.2 . . ?
C9 C2 C1 110.58(17) . . ?
C9 C2 C3 110.45(16) . . ?
C1 C2 C3 117.12(16) . . ?
C9 C2 H2 106.0 . . ?
C1 C2 H2 106.0 . . ?
C3 C2 H2 106.0 . . ?
C4 C3 C5 113.84(17) . . ?
C4 C3 C2 112.60(16) . . ?
C5 C3 C2 107.31(15) . . ?
C4 C3 H3 107.6 . . ?
C5 C3 H3 107.6 . . ?
C2 C3 H3 107.6 . . ?
O2 C4 O1 122.90(18) . . ?
O2 C4 C3 124.30(18) . . ?
O1 C4 C3 112.79(17) . . ?
C6 C5 C3 115.47(16) . . ?
C6 C5 C7 110.74(18) . . ?
C3 C5 C7 112.99(17) . . ?
C6 C5 H5 105.6 . . ?
C3 C5 H5 105.6 . . ?
C7 C5 H5 105.6 . . ?
O4 C6 O3 123.9(2) . . ?
O4 C6 C5 121.37(19) . . ?
O3 C6 C5 114.68(18) . . ?
C8 C7 C5 112.19(18) . . ?
C8 C7 H7A 109.2 . . ?
C5 C7 H7A 109.2 . . ?
C8 C7 H7B 109.2 . . ?
C5 C7 H7B 109.2 . . ?
H7A C7 H7B 107.9 . . ?
C9 C8 C7 124.1(2) . . ?
C9 C8 H8 117.9 . . ?
C7 C8 H8 117.9 . . ?
C8 C9 C10 120.96(19) . . ?
C8 C9 C2 123.04(19) . . ?
C10 C9 C2 115.96(18) . . ?
N1 C10 C9 110.45(18) . . ?
N1 C10 H10A 109.6 . . ?
C9 C10 H10A 109.6 . . ?
N1 C10 H10B 109.6 . . ?
C9 C10 H10B 109.6 . . ?
H10A C10 H10B 108.1 . . ?
C12 C11 N1 105.91(16) . . ?
C12 C11 H11A 110.6 . . ?
N1 C11 H11A 110.6 . . ?
C12 C11 H11B 110.6 . . ?
N1 C11 H11B 110.6 . . ?
H11A C11 H11B 108.7 . . ?
C13 C12 C11 121.4(2) . . ?
C13 C12 C19 121.5(2) . . ?
C11 C12 C19 115.94(18) . . ?
C12 C13 C14 124.5(2) . . ?
C12 C13 H13 117.7 . . ?
C14 C13 H13 117.7 . . ?
C13 C14 C15 113.55(18) . . ?
C13 C14 H14A 108.9 . . ?
C15 C14 H14A 108.9 . . ?
C13 C14 H14B 108.9 . . ?
C15 C14 H14B 108.9 . . ?
H14A C14 H14B 107.7 . . ?
C16 C15 C14 112.29(18) . . ?
C16 C15 C17 112.22(16) . . ?
C14 C15 C17 112.74(18) . . ?
C16 C15 H15 106.3 . . ?
C14 C15 H15 106.3 . . ?
C17 C15 H15 106.3 . . ?
O5 C16 O6 123.6(2) . . ?
O5 C16 C15 123.4(2) . . ?
O6 C16 C15 112.88(19) . . ?
C19 C17 C18 111.39(17) . . ?
C19 C17 C15 109.68(16) . . ?
C18 C17 C15 111.89(17) . . ?
C19 C17 H17 107.9 . . ?
C18 C17 H17 107.9 . . ?
C15 C17 H17 107.9 . . ?
O7 C18 O8 120.00(18) . . ?
O7 C18 C17 120.09(19) . . ?
O8 C18 C17 119.87(18) . . ?
C17 C19 C12 107.25(17) . . ?
C17 C19 C20 109.20(16) . . ?
C12 C19 C20 110.30(18) . . ?
C17 C19 H19 110.0 . . ?
C12 C19 H19 110.0 . . ?
C20 C19 H19 110.0 . . ?
C19 C20 B1 106.37(16) . . ?
C19 C20 H20A 110.5 . . ?
B1 C20 H20A 110.5 . . ?
C19 C20 H20B 110.5 . . ?
B1 C20 H20B 110.5 . . ?
H20A C20 H20B 108.6 . . ?
O8 B1 C20 110.04(17) . . ?
O8 B1 C1 106.86(16) . . ?
C20 B1 C1 119.95(17) . . ?
O8 B1 N1 101.69(15) . . ?
C20 B1 N1 108.20(16) . . ?
C1 B1 N1 108.58(17) . . ?
C10 N1 C11 112.23(17) . . ?
C10 N1 B1 112.46(16) . . ?
C11 N1 B1 112.12(16) . . ?
C10 N1 H1N 103.3(19) . . ?
C11 N1 H1N 105.8(19) . . ?
B1 N1 H1N 110.4(19) . . ?
C4 O1 H1 109.5 . . ?
C6 O3 H3A 109.5 . . ?
C16 O6 H6 109.5 . . ?
C18 O8 B1 126.84(16) . . ?
C21 O9 C23B 146.5(11) . . ?
C21 O9 C23 108.2(5) . . ?
O9 C21 C22 114.1(5) . . ?
O9 C21 H21A 108.7 . . ?
C22 C21 H21A 108.7 . . ?
O9 C21 H21B 108.7 . . ?
C22 C21 H21B 108.7 . . ?
H21A C21 H21B 107.6 . . ?
C21 C22 H22A 109.5 . . ?
C21 C22 H22B 109.5 . . ?
H22A C22 H22B 109.5 . . ?
C21 C22 H22C 109.5 . . ?
H22A C22 H22C 109.5 . . ?
H22B C22 H22C 109.5 . . ?
O9 C23 C24 110.2(7) . . ?
O9 C23 H23A 109.6 . . ?
C24 C23 H23A 109.6 . . ?
O9 C23 H23B 109.6 . . ?
C24 C23 H23B 109.6 . . ?
H23A C23 H23B 108.1 . . ?
C23 C24 H24A 109.5 . . ?
C23 C24 H24B 109.5 . . ?
H24A C24 H24B 109.5 . . ?
C23 C24 H24C 109.5 . . ?
H24A C24 H24C 109.5 . . ?
H24B C24 H24C 109.5 . . ?
O9 C23B C24B 109.3(18) . . ?
O9 C23B H23C 109.8 . . ?
C24B C23B H23C 109.8 . . ?
O9 C23B H23D 109.8 . . ?
C24B C23B H23D 109.8 . . ?
H23C C23B H23D 108.3 . . ?
C23B C24B H24D 109.5 . . ?
C23B C24B H24E 109.5 . . ?
H24D C24B H24E 109.5 . . ?
C23B C24B H24F 109.5 . . ?
H24D C24B H24F 109.5 . . ?
H24E C24B H24F 109.5 . . ?

loop_
_geom_bond_atom_site_label_1
_geom_bond_atom_site_label_2
_geom_bond_distance
_geom_bond_site_symmetry_2
_geom_bond_publ_flag
C1 C2 1.527(3) . ?
C1 B1 1.603(3) . ?
C1 H1A 0.9900 . ?
C1 H1B 0.9900 . ?
C2 C9 1.522(3) . ?
C2 C3 1.555(3) . ?
C2 H2 1.0000 . ?
C3 C4 1.516(3) . ?
C3 C5 1.536(3) . ?
C3 H3 1.0000 . ?
C4 O2 1.218(3) . ?
C4 O1 1.318(2) . ?
C5 C6 1.510(3) . ?
C5 C7 1.537(3) . ?
C5 H5 1.0000 . ?
C6 O4 1.213(3) . ?
C6 O3 1.315(3) . ?
C7 C8 1.496(3) . ?
C7 H7A 0.9900 . ?
C7 H7B 0.9900 . ?
C8 C9 1.326(3) . ?
C8 H8 0.9500 . ?
C9 C10 1.520(3) . ?
C10 N1 1.486(3) . ?
C10 H10A 0.9900 . ?
C10 H10B 0.9900 . ?
C11 C12 1.505(3) . ?
C11 N1 1.507(3) . ?
C11 H11A 0.9900 . ?
C11 H11B 0.9900 . ?
C12 C13 1.330(3) . ?
C12 C19 1.525(3) . ?
C13 C14 1.499(3) . ?
C13 H13 0.9500 . ?
C14 C15 1.537(3) . ?
C14 H14A 0.9900 . ?
C14 H14B 0.9900 . ?
C15 C16 1.508(3) . ?
C15 C17 1.538(3) . ?
C15 H15 1.0000 . ?
C16 O5 1.223(3) . ?
C16 O6 1.319(3) . ?
C17 C19 1.519(3) . ?
C17 C18 1.530(3) . ?
C17 H17 1.0000 . ?
C18 O7 1.226(3) . ?
C18 O8 1.308(3) . ?
C19 C20 1.541(3) . ?
C19 H19 1.0000 . ?
C20 B1 1.588(3) . ?
C20 H20A 0.9900 . ?
C20 H20B 0.9900 . ?
B1 O8 1.529(3) . ?
B1 N1 1.655(3) . ?
N1 H1N 0.884(10) . ?
O1 H1 0.93(3) . ?
O3 H3A 0.93(3) . ?
O6 H6 0.84(3) . ?
O9 C21 1.361(9) . ?
O9 C23B 1.428(10) . ?
O9 C23 1.436(7) . ?
C21 C22 1.548(8) . ?
C21 H21A 0.9900 . ?
C21 H21B 0.9900 . ?
C22 H22A 0.9800 . ?
C22 H22B 0.9800 . ?
C22 H22C 0.9800 . ?
C23 C24 1.480(8) . ?
C23 H23A 0.9900 . ?
C23 H23B 0.9900 . ?
C24 H24A 0.9800 . ?
C24 H24B 0.9800 . ?
C24 H24C 0.9800 . ?
C23B C24B 1.485(10) . ?
C23B H23C 0.9900 . ?
C23B H23D 0.9900 . ?
C24B H24D 0.9800 . ?
C24B H24E 0.9800 . ?
C24B H24F 0.9800 . ?
